data_6000735
loop_
_publ_author_name
'Hawkins, H. T.'
'Spearing, D. R.'
'Veirs, D. K.'
'Danis, J. A.'
'Smith, D. M.'
'Tait, C. D.'
'Runde, W. H.'
'Spilde, M. N.'
'Scheetz, B. E.'

_publ_section_title
;
 Synthesis and characterization of uranium(IV)-bearing members of the
 [NZP] structural family
;
_journal_name_full 'Chemistry of Materials'
_journal_page_first 2851
_journal_page_last 2857
_journal_paper_doi 10.1021/cm990209f
_journal_volume 11
_journal_year 1999
_chemical_formula_sum 'K O12 P3 U2'
_space_group_name_H-M_alt 'C 1 2/c 1'
_cell_angle_alpha 90.000
_cell_angle_beta 102.019
_cell_angle_gamma 90.000
_cell_length_a 17.4705
_cell_length_b 6.7541
_cell_length_c 8.0252
_cell_volume 926.20
_cod_database_code 6000735

loop_
_atom_site_label
_atom_site_fract_x
_atom_site_fract_y
_atom_site_fract_z
? ? ? ?
